data_7125884
loop_
_publ_author_name
'Cringoli, Maria Cristina'
'Romano, Chiara'
'Parisi, Evelina'
'Waddington, Lynne J.'
'Melchionna, Michele'
'Semeraro, Sabrina'
'De Zorzi, Rita'
'Gr\"onholm, Mikaela'
'Marchesan, Silvia'

_publ_section_title
;
 Bioadhesive supramolecular hydrogel from unprotected, short d,l-peptides
 with Phe-Phe and Leu-Asp-Val motifs.
;
_journal_issue 20
_journal_name_full 'Chemical communications (Cambridge, England)'
_journal_page_first 3015
_journal_page_last 3018
_journal_paper_doi 10.1039/c9cc09947f
_journal_volume 56
_journal_year 2020
_chemical_absolute_configuration syn
_chemical_compound_source Synthesis
_chemical_formula_moiety '2(C32 H45 N5 O8), C2 H F3 O2, 4(C H4 O), 2 (H2 O)'
_chemical_formula_sum 'C70 H111 F3 N10 O24'
_chemical_formula_weight 1533.68
_space_group_IT_number 4
_space_group_name_Hall 'P 2yb'
_space_group_name_H-M_alt 'P 1 21 1'
_symmetry_cell_setting monoclinic
_symmetry_Int_Tables_number 4
_symmetry_space_group_name_Hall 'P 2yb'
_symmetry_space_group_name_H-M 'P 1 21 1'
_atom_sites_solution_hydrogens geom
_atom_sites_solution_primary direct
_audit_conform_dict_location ftp://ftp.iucr.org/pub/cif_core.dic
_audit_conform_dict_name cif_core.dic
_audit_conform_dict_version 2.4.3
_audit_creation_date 2019-05-17T19:45:18-00:00
_audit_creation_method 'WinGX routine CIF_UPDATE'
_audit_update_record
;
2019-05-17 deposited with the CCDC.	2020-01-31 downloaded from the CCDC.
;
_cell_angle_alpha 90
_cell_angle_beta 96.35(3)
_cell_angle_gamma 90
_cell_formula_units_Z 2
_cell_length_a 9.5290(19)
_cell_length_b 23.743(5)
_cell_length_c 18.276(4)
_cell_measurement_reflns_used 20107
_cell_measurement_temperature 100(2)
_cell_measurement_theta_max 28.253
_cell_measurement_theta_min 1.104
_cell_measurement_wavelength 0.7
_cell_volume 4109.5(15)
_computing_cell_refinement 'XDS (Kabsch, 2010)'
_computing_data_collection 'Elettra XRD1 Data Collection SW'
_computing_data_reduction 'XDS (Kabsch, 2010)'
_computing_molecular_graphics 'ORTEP-3 for Windows (Farrugia, 2012)'
_computing_publication_material 'WinGX publication routines (Farrugia, 2012)'
_computing_structure_refinement 'SHELXL-2018/3 (Sheldrick, 2018)'
_computing_structure_solution 'SHELXS-2013 (Sheldrick, 2008)'
_diffrn_ambient_temperature 100(2)
_diffrn_detector 'Pilatus 2M detector'
_diffrn_detector_type 'Pilatus 2M detector'
_diffrn_measured_fraction_theta_full 0.959
_diffrn_measured_fraction_theta_max 0.944
_diffrn_measurement_device 'Single axis'
_diffrn_measurement_device_type 'Huber 4-circles Kappa Goniometer'
_diffrn_measurement_method 'Rotating crystal'
_diffrn_radiation_monochromator Si(111)
_diffrn_radiation_probe x-ray
_diffrn_radiation_type Synchrotron
_diffrn_radiation_wavelength 0.7
_diffrn_reflns_av_R_equivalents 0.057
_diffrn_reflns_av_unetI/netI 0.0558
_diffrn_reflns_Laue_measured_fraction_full 0.959
_diffrn_reflns_Laue_measured_fraction_max 0.944
_diffrn_reflns_limit_h_max 11
_diffrn_reflns_limit_h_min -11
_diffrn_reflns_limit_k_max 32
_diffrn_reflns_limit_k_min -32
_diffrn_reflns_limit_l_max 24
_diffrn_reflns_limit_l_min -24
_diffrn_reflns_number 20107
_diffrn_reflns_point_group_measured_fraction_full 0.959
_diffrn_reflns_point_group_measured_fraction_max 0.944
_diffrn_reflns_theta_full 24.835
_diffrn_reflns_theta_max 28.253
_diffrn_reflns_theta_min 1.104
_diffrn_source 'Elettra Synchrotron - XRD1 BL'
_diffrn_source_type Synchrotron
_diffrn_standards_number 0
_exptl_absorpt_coefficient_mu 0.093
_exptl_absorpt_correction_type none
_exptl_crystal_colour Colorless
_exptl_crystal_density_method 'not measured'
_exptl_crystal_description Needle
_exptl_crystal_F_000 1640
_exptl_crystal_recrystallization_method 'Re-crystallisation from solvent'
_exptl_crystal_size_max 0.1
_exptl_crystal_size_mid 0.02
_exptl_crystal_size_min 0.01
_refine_diff_density_max 0.672
_refine_diff_density_min -0.398
_refine_diff_density_rms 0.097
_refine_ls_abs_structure_details
;
 Flack x determined using 5705 quotients [(I+)-(I-)]/[(I+)+(I-)]
 (Parsons, Flack and Wagner, Acta Cryst. B69 (2013) 249-259).
;
_refine_ls_abs_structure_Flack 0.5(4)
_refine_ls_extinction_coef 0.023(3)
_refine_ls_extinction_expression Fc^*^=kFc[1+0.001xFc^2^\l^3^/sin(2\q)]^-1/4^
_refine_ls_extinction_method 'SHELXL-2018/3 (Sheldrick 2018)'
_refine_ls_goodness_of_fit_ref 0.971
_refine_ls_hydrogen_treatment constr
_refine_ls_matrix_type full
_refine_ls_number_constraints 0
_refine_ls_number_parameters 1001
_refine_ls_number_reflns 20107
_refine_ls_number_restraints 1
_refine_ls_restrained_S_all 0.971
_refine_ls_R_factor_all 0.1155
_refine_ls_R_factor_gt 0.0939
_refine_ls_shift/su_max 0
_refine_ls_shift/su_mean 0
_refine_ls_structure_factor_coef Fsqd
_refine_ls_weighting_details 'w=1/[\s^2^(Fo^2^)+(0.1694P)^2^+3.0821P] where P=(Fo^2^+2Fc^2^)/3'
_refine_ls_weighting_scheme calc
_refine_ls_wR_factor_gt 0.256
_refine_ls_wR_factor_ref 0.2819
_reflns_Friedel_coverage 0.953
_reflns_Friedel_fraction_full 0.96
_reflns_Friedel_fraction_max 0.943
_reflns_number_gt 15159
_reflns_number_total 20107
_reflns_threshold_expression 'I > 2\s(I)'
_cod_data_source_file c9cc09947f2.cif
_cod_data_source_block shelx
_cod_depositor_comments 'Adding full bibliography for 7125884.cif.'
_cod_original_cell_volume 4109.5(14)
_cod_original_sg_symbol_H-M 'P 21'
_cod_original_formula_sum 'C70  H111  N10  O24  F3'
_cod_database_code 7125884

loop_
_symmetry_equiv_pos_as_xyz
'x, y, z'
'-x, y+1/2, -z'

loop_
_atom_site_label
_atom_site_type_symbol
_atom_site_fract_x
_atom_site_fract_y
_atom_site_fract_z
_atom_site_U_iso_or_equiv
_atom_site_adp_type
_atom_site_occupancy
_atom_site_site_symmetry_order
_atom_site_calc_flag
_atom_site_refinement_flags_posn
_atom_site_refinement_flags_adp
_atom_site_refinement_flags_occupancy
N_1 N 0.6318(5) 0.6372(3) 1.3672(3) 0.0512(12) Uani 1 1 d . . .
H0A_1 H 0.725692 0.637853 1.362145 0.077 Uiso 1 1 calc R U .
H0B_1 H 0.619412 0.636932 1.415824 0.077 Uiso 1 1 calc R U .
H0C_1 H 0.589578 0.668228 1.345407 0.077 Uiso 1 1 calc R U .
CA_1 C 0.5679(6) 0.5861(3) 1.3317(3) 0.0464(13) Uani 1 1 d . . .
HA_1 H 0.462504 0.588617 1.327029 0.056 Uiso 1 1 calc R U .
CB_1 C 0.6191(7) 0.5349(3) 1.3779(3) 0.0545(16) Uani 1 1 d . . .
HB1_1 H 0.722561 0.537847 1.390367 0.065 Uiso 1 1 calc R U .
HB2_1 H 0.575487 0.535841 1.424597 0.065 Uiso 1 1 calc R U .
CG_1 C 0.5858(7) 0.4782(3) 1.3407(3) 0.0580(17) Uani 1 1 d . . .
CD1_1 C 0.6955(8) 0.4454(4) 1.3194(4) 0.0640(18) Uani 1 1 d . . .
HD1_1 H 0.790082 0.458568 1.327638 0.077 Uiso 1 1 calc R U .
CD2_1 C 0.4477(9) 0.4590(4) 1.3264(5) 0.076(2) Uani 1 1 d . . .
HD2_1 H 0.371166 0.481051 1.339554 0.091 Uiso 1 1 calc R U .
CE1_1 C 0.6665(14) 0.3936(5) 1.2860(5) 0.088(3) Uani 1 1 d . . .
HE1_1 H 0.741912 0.371371 1.271728 0.106 Uiso 1 1 calc R U .
CE2_1 C 0.4230(11) 0.4051(5) 1.2914(4) 0.079(3) Uani 1 1 d . . .
HE2_1 H 0.329312 0.391337 1.280893 0.094 Uiso 1 1 calc R U .
CZ_1 C 0.5331(14) 0.3742(5) 1.2735(5) 0.089(3) Uani 1 1 d . . .
HZ_1 H 0.516154 0.33817 1.251649 0.107 Uiso 1 1 calc R U .
C_1 C 0.6199(5) 0.5824(3) 1.2557(2) 0.0426(12) Uani 1 1 d . . .
O_1 O 0.7447(4) 0.5898(2) 1.2486(2) 0.0525(11) Uani 1 1 d . . .
N_2 N 0.5220(4) 0.5679(2) 1.2008(2) 0.0396(10) Uani 1 1 d . . .
H0_2 H 0.432312 0.569507 1.208109 0.048 Uiso 1 1 calc R U .
CA_2 C 0.5588(5) 0.5493(3) 1.1292(2) 0.0382(11) Uani 1 1 d . . .
HA_2 H 0.661817 0.555792 1.126432 0.046 Uiso 1 1 calc R U .
CB_2 C 0.5258(6) 0.4863(3) 1.1195(3) 0.0436(12) Uani 1 1 d . . .
HB1_2 H 0.546347 0.467571 1.167865 0.052 Uiso 1 1 calc R U .
HB2_2 H 0.42355 0.481966 1.103915 0.052 Uiso 1 1 calc R U .
CG_2 C 0.6066(6) 0.4561(3) 1.0644(3) 0.0432(12) Uani 1 1 d . . .
CD1_2 C 0.5576(6) 0.4571(3) 0.9891(3) 0.0517(14) Uani 1 1 d . . .
HD1_2 H 0.475027 0.477784 0.972024 0.062 Uiso 1 1 calc R U .
CD2_2 C 0.7278(6) 0.4274(3) 1.0866(3) 0.0484(13) Uani 1 1 d . . .
HD2_2 H 0.762721 0.426805 1.137333 0.058 Uiso 1 1 calc R U .
CE1_2 C 0.6314(7) 0.4274(3) 0.9392(4) 0.0566(16) Uani 1 1 d . . .
HE1_2 H 0.597019 0.427555 0.888334 0.068 Uiso 1 1 calc R U .
CE2_2 C 0.8016(7) 0.3988(3) 1.0359(4) 0.0556(15) Uani 1 1 d . . .
HE2_2 H 0.886734 0.379635 1.052502 0.067 Uiso 1 1 calc R U .
CZ_2 C 0.7523(8) 0.3980(3) 0.9623(4) 0.0576(16) Uani 1 1 d . . .
HZ_2 H 0.800836 0.37751 0.928167 0.069 Uiso 1 1 calc R U .
C_2 C 0.4732(5) 0.5840(3) 1.0700(2) 0.0379(11) Uani 1 1 d . . .
O_2 O 0.3432(4) 0.5865(3) 1.0677(2) 0.0597(13) Uani 1 1 d . . .
N_3 N 0.5465(4) 0.6088(2) 1.02110(19) 0.0370(9) Uani 1 1 d . . .
H0_3 H 0.638861 0.60489 1.026114 0.044 Uiso 1 1 calc R U .
CA_3 C 0.4806(5) 0.6423(3) 0.9594(2) 0.0385(11) Uani 1 1 d . . .
HA_3 H 0.375464 0.639321 0.956459 0.046 Uiso 1 1 calc R U .
CB_3 C 0.5261(6) 0.7035(3) 0.9686(3) 0.0421(12) Uani 1 1 d . . .
HB1_3 H 0.630276 0.704305 0.979128 0.051 Uiso 1 1 calc R U .
HB2_3 H 0.487026 0.718564 1.012655 0.051 Uiso 1 1 calc R U .
CG_3 C 0.4847(7) 0.7439(3) 0.9049(3) 0.0483(13) Uani 1 1 d . . .
HG_3 H 0.526732 0.72933 0.860788 0.058 Uiso 1 1 calc R U .
CD1_3 C 0.3255(7) 0.7476(3) 0.8850(3) 0.0550(15) Uani 1 1 d . . .
HD1A_3 H 0.287566 0.709987 0.873024 0.082 Uiso 1 1 calc R U .
HD1B_3 H 0.304728 0.772464 0.842382 0.082 Uiso 1 1 calc R U .
HD1C_3 H 0.281888 0.76286 0.926924 0.082 Uiso 1 1 calc R U .
CD2_3 C 0.5499(9) 0.8017(3) 0.9241(4) 0.0619(17) Uani 1 1 d . . .
HD2A_3 H 0.521988 0.828181 0.883913 0.093 Uiso 1 1 calc R U .
HD2B_3 H 0.653035 0.798435 0.930997 0.093 Uiso 1 1 calc R U .
HD2C_3 H 0.516394 0.815592 0.969565 0.093 Uiso 1 1 calc R U .
C_3 C 0.5329(5) 0.6167(2) 0.8910(2) 0.0366(11) Uani 1 1 d . . .
O_3 O 0.6591(4) 0.6123(2) 0.88538(19) 0.0483(10) Uani 1 1 d . . .
N_4 N 0.4332(4) 0.5999(2) 0.8364(2) 0.0424(11) Uani 1 1 d . . .
H0_4 H 0.343856 0.606794 0.841014 0.051 Uiso 1 1 calc R U .
CA_4 C 0.4687(6) 0.5708(3) 0.7704(3) 0.0505(15) Uani 1 1 d . . .
HA_4 H 0.57222 0.574176 0.766454 0.061 Uiso 1 1 calc R U .
CB_4 C 0.4285(10) 0.5100(4) 0.7747(5) 0.073(2) Uani 1 1 d . . .
HB1_4 H 0.325364 0.507645 0.777097 0.087 Uiso 1 1 calc R U .
HB2_4 H 0.475874 0.494053 0.821009 0.087 Uiso 1 1 calc R U .
CG_4 C 0.4661(13) 0.4732(6) 0.7097(10) 0.115(5) Uani 1 1 d . . .
OD1_4 O 0.5035(13) 0.4237(6) 0.7277(11) 0.200(8) Uani 1 1 d . . .
OD2_4 O 0.4515(16) 0.4966(6) 0.6472(7) 0.184(7) Uani 1 1 d . . .
C_4 C 0.3848(6) 0.6001(3) 0.7049(3) 0.0521(16) Uani 1 1 d . . .
O_4 O 0.2556(4) 0.6006(3) 0.6991(2) 0.0749(18) Uani 1 1 d . . .
N_5 N 0.4626(5) 0.6260(3) 0.6571(2) 0.0526(14) Uani 1 1 d . . .
H0_5 H 0.555313 0.624553 0.664746 0.063 Uiso 1 1 calc R U .
CA_5 C 0.3963(6) 0.6559(4) 0.5940(3) 0.0566(18) Uani 1 1 d . . .
HA_5 H 0.295172 0.643876 0.586348 0.068 Uiso 1 1 calc R U .
CB_5 C 0.3991(10) 0.7195(5) 0.6038(5) 0.084(3) Uani 1 1 d . . .
CG1_5 C 0.3095(18) 0.7324(7) 0.6665(10) 0.125(6) Uani 0.9 1 d . . P
HG1A_5 H 0.276129 0.69711 0.686269 0.187 Uiso 0.9 1 calc R U P
HG1B_5 H 0.228197 0.755543 0.647619 0.187 Uiso 0.9 1 calc R U P
HG1C_5 H 0.366742 0.752952 0.705625 0.187 Uiso 0.9 1 calc R U P
CG2_5 C 0.5401(17) 0.7429(7) 0.6190(8) 0.113(4) Uani 0.9 1 d . . P
HG2A_5 H 0.58053 0.731613 0.668509 0.17 Uiso 0.9 1 calc R U P
HG2B_5 H 0.535063 0.784056 0.616183 0.17 Uiso 0.9 1 calc R U P
HG2C_5 H 0.599741 0.728766 0.582699 0.17 Uiso 0.9 1 calc R U P
CG3_5 C 0.342(3) 0.7630(13) 0.5443(17) 0.049(6) Uani 0.2 1 d . . P
C_5 C 0.4649(6) 0.6397(3) 0.5243(3) 0.0501(14) Uani 1 1 d . . .
O_5 O 0.5931(4) 0.6339(3) 0.5254(2) 0.0621(13) Uani 1 1 d . . .
O_6 O 0.3822(4) 0.6355(3) 0.4642(2) 0.0757(18) Uani 1 1 d . . .
N_7 N -0.1158(5) 0.6376(3) -0.4282(2) 0.0511(12) Uani 1 1 d . . .
H0A_7 H -0.211626 0.634728 -0.434116 0.077 Uiso 1 1 calc R U .
H0B_7 H -0.083564 0.640478 -0.473119 0.077 Uiso 1 1 calc R U .
H0C_7 H -0.089979 0.6688 -0.401056 0.077 Uiso 1 1 calc R U .
CA_7 C -0.0538(6) 0.5865(3) -0.3894(3) 0.0478(14) Uani 1 1 d . . .
HA_7 H 0.051579 0.588683 -0.382177 0.057 Uiso 1 1 calc R U .
CB_7 C -0.1037(7) 0.5349(4) -0.4370(4) 0.0604(18) Uani 1 1 d . . .
HB1_7 H -0.208144 0.53498 -0.44502 0.072 Uiso 1 1 calc R U .
HB2_7 H -0.068232 0.538488 -0.48568 0.072 Uiso 1 1 calc R U .
CG_7 C -0.0555(10) 0.4800(4) -0.4037(5) 0.075(2) Uani 1 1 d . . .
CD1_7 C 0.0846(11) 0.4635(5) -0.3987(4) 0.083(3) Uani 1 1 d . . .
HD1_7 H 0.154903 0.488368 -0.412852 0.099 Uiso 1 1 calc R U .
CD2_7 C -0.1551(17) 0.4445(6) -0.3696(10) 0.121(5) Uani 1 1 d . . .
HD2_7 H -0.247466 0.459195 -0.368091 0.146 Uiso 1 1 calc R U .
CE1_7 C 0.1206(18) 0.4095(6) -0.3725(6) 0.117(5) Uani 1 1 d . . .
HE1_7 H 0.214886 0.396359 -0.371884 0.141 Uiso 1 1 calc R U .
CE2_7 C -0.130(3) 0.3942(8) -0.3408(11) 0.159(8) Uani 1 1 d . . .
HE2_7 H -0.197405 0.372448 -0.31851 0.191 Uiso 1 1 calc R U .
CZ_7 C 0.018(3) 0.3754(6) -0.3475(14) 0.166(8) Uani 1 1 d . . .
HZ_7 H 0.043622 0.337849 -0.333831 0.199 Uiso 1 1 calc R U .
C_7 C -0.1142(6) 0.5837(3) -0.3159(3) 0.0439(12) Uani 1 1 d . . .
O_7 O -0.2427(4) 0.5868(3) -0.3160(2) 0.0595(13) Uani 1 1 d . . .
N_8 N -0.0238(4) 0.5768(2) -0.2550(2) 0.0399(10) Uani 1 1 d . . .
H0_8 H 0.067483 0.57359 -0.257784 0.048 Uiso 1 1 calc R U .
CA_8 C -0.0802(5) 0.5747(3) -0.1842(2) 0.0388(11) Uani 1 1 d . . .
HA_8 H -0.169233 0.59736 -0.188824 0.047 Uiso 1 1 calc R U .
CB_8 C -0.1183(6) 0.5146(3) -0.1630(3) 0.0491(14) Uani 1 1 d . . .
HB1_8 H -0.180198 0.516577 -0.123014 0.059 Uiso 1 1 calc R U .
HB2_8 H -0.17313 0.496644 -0.206003 0.059 Uiso 1 1 calc R U .
CG_8 C 0.0075(7) 0.4773(3) -0.1379(4) 0.0533(14) Uani 1 1 d . . .
CD1_8 C 0.0549(8) 0.4719(4) -0.0645(4) 0.0608(17) Uani 1 1 d . . .
HD1_8 H 0.009011 0.492735 -0.029708 0.073 Uiso 1 1 calc R U .
CD2_8 C 0.0750(9) 0.4472(4) -0.1874(5) 0.069(2) Uani 1 1 d . . .
HD2_8 H 0.044158 0.450332 -0.238499 0.082 Uiso 1 1 calc R U .
CE1_8 C 0.1672(9) 0.4372(4) -0.0390(5) 0.071(2) Uani 1 1 d . . .
HE1_8 H 0.197179 0.433784 0.012178 0.086 Uiso 1 1 calc R U .
CE2_8 C 0.1900(10) 0.4116(4) -0.1636(6) 0.080(3) Uani 1 1 d . . .
HE2_8 H 0.235361 0.390827 -0.198691 0.096 Uiso 1 1 calc R U .
CZ_8 C 0.2353(9) 0.4070(4) -0.0919(6) 0.074(2) Uani 1 1 d . . .
HZ_8 H 0.313479 0.383388 -0.076338 0.089 Uiso 1 1 calc R U .
C_8 C 0.0216(5) 0.6018(3) -0.1242(2) 0.0368(11) Uani 1 1 d . . .
O_8 O 0.1482(4) 0.60622(19) -0.12836(18) 0.0427(9) Uani 1 1 d . . .
N_9 N -0.0448(4) 0.6177(2) -0.0671(2) 0.0396(10) Uani 1 1 d . . .
H0_9 H -0.137416 0.615007 -0.071496 0.048 Uiso 1 1 calc R U .
CA_9 C 0.0260(5) 0.6395(3) 0.0025(2) 0.0382(11) Uani 1 1 d . . .
HA_9 H 0.13072 0.635555 0.003755 0.046 Uiso 1 1 calc R U .
CB_9 C -0.0146(6) 0.7011(3) 0.0114(3) 0.0430(12) Uani 1 1 d . . .
HB1_9 H -0.118851 0.70413 0.005225 0.052 Uiso 1 1 calc R U .
HB2_9 H 0.021277 0.723317 -0.02848 0.052 Uiso 1 1 calc R U .
CG_9 C 0.0415(6) 0.7274(3) 0.0855(3) 0.0483(13) Uani 1 1 d . . .
HG_9 H 0.011519 0.702689 0.125223 0.058 Uiso 1 1 calc R U .
CD1_9 C 0.2015(7) 0.7320(4) 0.0970(4) 0.0640(18) Uani 1 1 d . . .
HD1A_9 H 0.243055 0.694296 0.09509 0.096 Uiso 1 1 calc R U .
HD1B_9 H 0.230599 0.749026 0.145071 0.096 Uiso 1 1 calc R U .
HD1C_9 H 0.234061 0.755478 0.058127 0.096 Uiso 1 1 calc R U .
CD2_9 C -0.0296(9) 0.7849(3) 0.0918(5) 0.0668(19) Uani 1 1 d . . .
HD2A_9 H 0.008445 0.811678 0.058254 0.1 Uiso 1 1 calc R U .
HD2B_9 H -0.010853 0.798698 0.142484 0.1 Uiso 1 1 calc R U .
HD2C_9 H -0.131655 0.781068 0.078737 0.1 Uiso 1 1 calc R U .
C_9 C -0.0285(5) 0.6041(3) 0.0635(2) 0.0362(10) Uani 1 1 d . . .
O_9 O -0.1566(4) 0.5979(2) 0.0664(2) 0.0477(10) Uani 1 1 d . . .
N_10 N 0.0694(4) 0.5805(2) 0.1114(2) 0.0405(10) Uani 1 1 d . . .
H0_10 H 0.158808 0.586085 0.105685 0.049 Uiso 1 1 calc R U .
CA_10 C 0.0355(5) 0.5457(3) 0.1727(3) 0.0413(12) Uani 1 1 d . . .
HA_10 H -0.068053 0.547125 0.17729 0.05 Uiso 1 1 calc R U .
CB_10 C 0.0814(6) 0.4852(3) 0.1589(3) 0.0493(13) Uani 1 1 d . . .
HB1_10 H 0.030029 0.471888 0.112059 0.059 Uiso 1 1 calc R U .
HB2_10 H 0.183388 0.485268 0.152907 0.059 Uiso 1 1 calc R U .
CG_10 C 0.0563(7) 0.4447(4) 0.2183(4) 0.0601(18) Uani 1 1 d . . .
OD1_10 O 0.0344(8) 0.4586(3) 0.2778(3) 0.0846(19) Uani 1 1 d . . .
OD2_10 O 0.0624(8) 0.3921(3) 0.1963(4) 0.0849(18) Uani 1 1 d . . .
C_10 C 0.1203(5) 0.5716(3) 0.2415(2) 0.0396(12) Uani 1 1 d . . .
O_10 O 0.2492(4) 0.5690(2) 0.24918(19) 0.0468(10) Uani 1 1 d . . .
N_11 N 0.0439(5) 0.6002(2) 0.2862(2) 0.0459(12) Uani 1 1 d . . .
H0_11 H -0.048697 0.597294 0.281296 0.055 Uiso 1 1 calc R U .
CA_11 C 0.1166(6) 0.6365(3) 0.3433(3) 0.0496(14) Uani 1 1 d . . .
HA_11 H 0.216751 0.623604 0.353543 0.06 Uiso 1 1 calc R U .
CB_11 C 0.1159(10) 0.6973(4) 0.3139(6) 0.079(2) Uani 1 1 d . . .
HB_11 H 0.16049 0.694106 0.267045 0.095 Uiso 1 1 calc R U .
CG1_11 C -0.0296(12) 0.7204(5) 0.2900(5) 0.087(3) Uani 1 1 d . . .
HG1A_11 H -0.062916 0.741804 0.330634 0.131 Uiso 1 1 calc R U .
HG1B_11 H -0.094753 0.689263 0.276489 0.131 Uiso 1 1 calc R U .
HG1C_11 H -0.025641 0.745287 0.247495 0.131 Uiso 1 1 calc R U .
CG2_11 C 0.2034(13) 0.7364(6) 0.3569(7) 0.102(3) Uani 1 1 d . . .
HG2A_11 H 0.189586 0.774121 0.33563 0.153 Uiso 1 1 calc R U .
HG2B_11 H 0.30256 0.725329 0.357057 0.153 Uiso 1 1 calc R U .
HG2C_11 H 0.178298 0.736526 0.407422 0.153 Uiso 1 1 calc R U .
C_11 C 0.0474(6) 0.6331(3) 0.4146(3) 0.0506(14) Uani 1 1 d . . .
O_11 O 0.1284(5) 0.6376(3) 0.4742(2) 0.0781(19) Uani 1 1 d . . .
O_12 O -0.0809(4) 0.6282(2) 0.4142(2) 0.0553(12) Uani 1 1 d . . .
C_13 C 0.419(2) 0.2305(13) 0.8035(11) 0.216(14) Uani 1 1 d . . .
H0A_13 H 0.504773 0.233256 0.838041 0.325 Uiso 1 1 calc R U .
H0B_13 H 0.365303 0.196981 0.815056 0.325 Uiso 1 1 calc R U .
H0C_13 H 0.360744 0.264134 0.807648 0.325 Uiso 1 1 calc R U .
O_13 O 0.4555(13) 0.2262(5) 0.7312(6) 0.140(4) Uani 1 1 d . . .
O_14 O 0.045(2) 0.3666(7) 0.4404(7) 0.131(6) Uani 0.6 1 d . . P
C_14 C -0.094(3) 0.3543(14) 0.4608(10) 0.125(9) Uani 0.6 1 d . . P
H0A_14 H -0.094362 0.316659 0.482745 0.187 Uiso 0.6 1 calc R U P
H0B_14 H -0.163268 0.355731 0.416998 0.187 Uiso 0.6 1 calc R U P
H0C_14 H -0.119034 0.38228 0.496701 0.187 Uiso 0.6 1 calc R U P
C_15 C 0.4286(19) 0.4548(11) 0.5143(8) 0.109(8) Uani 0.6 1 d . . P
H0A_15 H 0.470281 0.470785 0.561229 0.164 Uiso 0.6 1 calc R U P
H0B_15 H 0.326293 0.451214 0.5148 0.164 Uiso 0.6 1 calc R U P
H0C_15 H 0.448443 0.479631 0.473904 0.164 Uiso 0.6 1 calc R U P
O_15 O 0.496(5) 0.3935(19) 0.5030(12) 0.28(2) Uani 0.6 1 d . . P
O_16 O 0.258(3) 0.3075(17) 0.5358(17) 0.227(13) Uani 0.7 1 d . . P
C_16 C 0.207(4) 0.2550(16) 0.531(2) 0.173(12) Uani 0.7 1 d . . P
H0A_16 H 0.239836 0.236293 0.488035 0.26 Uiso 0.7 1 calc R U P
H0B_16 H 0.103924 0.256142 0.525391 0.26 Uiso 0.7 1 calc R U P
H0C_16 H 0.241147 0.234102 0.575626 0.26 Uiso 0.7 1 calc R U P
O1_17 O 0.0668(11) 0.2399(4) 0.3608(5) 0.081(2) Uani 0.7 1 d . . P
O2_17 O 0.0509(11) 0.3228(4) 0.3064(5) 0.079(2) Uani 0.7 1 d . . P
C1_17 C 0.0718(12) 0.2722(5) 0.3078(7) 0.061(2) Uani 0.7 1 d . . P
C2_17 C 0.111(2) 0.2456(7) 0.2398(8) 0.090(4) Uani 0.7 1 d . . P
F1_17 F 0.201(2) 0.2739(7) 0.2066(9) 0.189(8) Uani 0.7 1 d . . P
F2_17 F 0.177(2) 0.1993(7) 0.2438(12) 0.194(8) Uani 0.7 1 d . . P
F3_17 F 0.0180(17) 0.2477(13) 0.1864(9) 0.254(14) Uani 0.7 1 d . . P
O1_18 O 0.482(3) 0.3234(8) 0.6598(9) 0.226(9) Uani 1 1 d . . .
O2_18 O 0.139(3) 0.4808(14) 0.4278(19) 0.316(14) Uiso 1 1 d . . .

loop_
_atom_site_aniso_label
_atom_site_aniso_U_11
_atom_site_aniso_U_22
_atom_site_aniso_U_33
_atom_site_aniso_U_23
_atom_site_aniso_U_13
_atom_site_aniso_U_12
N_1 0.026(2) 0.095(4) 0.033(2) -0.013(2) 0.0052(15) -0.003(2)
CA_1 0.026(3) 0.092(4) 0.0213(18) 0.000(2) 0.0029(15) -0.001(2)
CB_1 0.043(3) 0.095(5) 0.024(2) 0.006(3) -0.0002(19) 0.003(3)
CG_1 0.050(4) 0.093(5) 0.029(2) 0.014(3) -0.002(2) -0.004(3)
CD1_1 0.062(4) 0.092(6) 0.038(3) 0.012(3) 0.004(3) -0.001(4)
CD2_1 0.055(5) 0.097(6) 0.075(5) 0.023(4) -0.003(4) -0.007(4)
CE1_1 0.120(9) 0.086(6) 0.062(5) 0.016(4) 0.022(5) 0.012(6)
CE2_1 0.073(6) 0.107(7) 0.051(4) 0.016(4) -0.016(4) -0.020(5)
CZ_1 0.118(9) 0.097(7) 0.050(4) 0.009(4) -0.006(5) 0.003(6)
C_1 0.019(2) 0.085(4) 0.0234(19) 0.001(2) 0.0011(14) 0.004(2)
O_1 0.022(2) 0.107(4) 0.0290(16) -0.0042(19) 0.0051(13) -0.0029(18)
N_2 0.0179(19) 0.080(3) 0.0210(16) 0.0036(17) 0.0030(12) 0.0006(17)
CA_2 0.023(2) 0.073(4) 0.0192(18) 0.0060(19) 0.0038(14) 0.003(2)
CB_2 0.031(3) 0.073(4) 0.028(2) 0.005(2) 0.0079(17) -0.002(2)
CG_2 0.033(3) 0.063(3) 0.035(2) 0.001(2) 0.0080(18) -0.003(2)
CD1_2 0.034(3) 0.084(4) 0.037(3) 0.001(3) 0.001(2) 0.003(3)
CD2_2 0.032(3) 0.070(4) 0.042(3) 0.004(2) 0.001(2) -0.002(2)
CE1_2 0.040(3) 0.088(5) 0.042(3) -0.007(3) 0.001(2) 0.007(3)
CE2_2 0.040(3) 0.064(4) 0.064(4) 0.002(3) 0.008(3) 0.005(3)
CZ_2 0.049(4) 0.070(4) 0.054(4) -0.011(3) 0.005(3) 0.002(3)
C_2 0.017(2) 0.074(3) 0.0232(18) 0.005(2) 0.0046(14) 0.0023(19)
O_2 0.0165(19) 0.129(4) 0.0342(18) 0.025(2) 0.0051(13) 0.0056(19)
N_3 0.0159(18) 0.075(3) 0.0200(15) 0.0067(17) 0.0023(12) 0.0022(16)
CA_3 0.019(2) 0.077(4) 0.0190(17) 0.007(2) 0.0024(14) 0.007(2)
CB_3 0.029(3) 0.071(4) 0.027(2) 0.003(2) 0.0024(16) 0.005(2)
CG_3 0.045(3) 0.072(4) 0.028(2) 0.006(2) 0.005(2) 0.005(3)
CD1_3 0.044(3) 0.080(5) 0.039(3) 0.004(3) -0.005(2) 0.009(3)
CD2_3 0.059(4) 0.073(5) 0.051(3) 0.008(3) -0.005(3) -0.001(3)
C_3 0.016(2) 0.072(3) 0.0222(18) 0.0019(19) 0.0045(14) 0.0010(18)
O_3 0.0211(18) 0.096(3) 0.0274(16) -0.0038(18) 0.0024(12) 0.0024(17)
N_4 0.020(2) 0.086(3) 0.0203(16) 0.0022(18) -0.0018(13) 0.0018(18)
CA_4 0.029(3) 0.090(5) 0.033(2) -0.008(3) 0.0081(18) 0.001(3)
CB_4 0.057(5) 0.088(6) 0.076(5) -0.019(4) 0.017(4) -0.005(4)
CG_4 0.084(8) 0.098(8) 0.172(14) -0.067(9) 0.054(8) -0.031(6)
OD1_4 0.137(10) 0.132(9) 0.32(2) -0.128(12) -0.026(10) 0.033(7)
OD2_4 0.237(14) 0.205(12) 0.136(9) -0.106(9) 0.135(10) -0.110(10)
C_4 0.024(3) 0.112(5) 0.0205(19) -0.008(2) 0.0050(16) -0.004(3)
O_4 0.019(2) 0.183(6) 0.0225(16) 0.006(2) 0.0019(12) -0.001(2)
N_5 0.017(2) 0.117(5) 0.0237(18) -0.006(2) 0.0015(13) -0.001(2)
CA_5 0.026(3) 0.116(6) 0.028(2) -0.007(3) 0.0054(18) 0.006(3)
CB_5 0.063(5) 0.134(9) 0.057(4) 0.001(5) 0.020(4) 0.022(5)
CG1_5 0.139(13) 0.112(10) 0.138(12) -0.033(9) 0.084(11) 0.009(9)
CG2_5 0.122(12) 0.130(12) 0.090(9) -0.012(8) 0.025(8) -0.011(9)
CG3_5 0.050(17) 0.050(16) 0.043(14) -0.005(12) -0.008(12) -0.002(12)
C_5 0.029(3) 0.099(5) 0.023(2) -0.003(2) 0.0032(16) 0.002(3)
O_5 0.029(2) 0.132(4) 0.0264(17) -0.008(2) 0.0058(13) 0.002(2)
O_6 0.027(2) 0.176(6) 0.0245(17) -0.019(3) 0.0030(13) -0.002(3)
N_7 0.033(2) 0.095(4) 0.0254(19) -0.004(2) 0.0054(15) -0.001(2)
CA_7 0.028(3) 0.089(4) 0.027(2) -0.007(2) 0.0044(17) -0.002(2)
CB_7 0.039(3) 0.102(6) 0.039(3) -0.013(3) 0.000(2) -0.009(3)
CG_7 0.082(6) 0.084(6) 0.060(4) -0.022(4) 0.011(4) -0.008(4)
CD1_7 0.081(6) 0.117(8) 0.047(4) -0.023(4) -0.002(4) 0.021(5)
CD2_7 0.117(10) 0.094(9) 0.152(13) -0.010(8) 0.005(9) -0.033(7)
CE1_7 0.164(13) 0.110(10) 0.071(6) -0.033(6) -0.016(7) 0.041(9)
CE2_7 0.23(2) 0.110(12) 0.135(14) 0.008(10) 0.006(15) -0.043(14)
CZ_7 0.23(2) 0.060(7) 0.21(2) 0.003(9) 0.009(18) -0.010(11)
C_7 0.028(3) 0.080(4) 0.025(2) -0.001(2) 0.0047(16) -0.001(2)
O_7 0.0176(19) 0.131(4) 0.0291(17) 0.000(2) 0.0005(12) 0.003(2)
N_8 0.021(2) 0.077(3) 0.0215(16) -0.0031(18) 0.0053(13) -0.0004(18)
CA_8 0.021(2) 0.076(4) 0.0203(18) -0.001(2) 0.0033(14) 0.000(2)
CB_8 0.028(3) 0.081(4) 0.040(3) -0.006(3) 0.0084(19) -0.007(2)
CG_8 0.041(3) 0.071(4) 0.049(3) 0.004(3) 0.011(2) -0.004(3)
CD1_8 0.046(4) 0.086(5) 0.048(3) 0.002(3) -0.005(3) 0.000(3)
CD2_8 0.067(5) 0.086(5) 0.057(4) 0.010(4) 0.026(3) 0.010(4)
CE1_8 0.053(4) 0.079(5) 0.078(5) 0.002(4) -0.011(4) -0.005(3)
CE2_8 0.076(6) 0.085(6) 0.086(6) 0.019(5) 0.035(5) 0.018(4)
CZ_8 0.045(4) 0.078(5) 0.099(7) 0.016(4) 0.008(4) -0.004(3)
C_8 0.018(2) 0.073(3) 0.0192(17) 0.0025(19) 0.0018(13) -0.0018(19)
O_8 0.0193(17) 0.083(3) 0.0260(14) 0.0021(16) 0.0046(11) -0.0012(15)
N_9 0.0169(19) 0.080(3) 0.0218(16) -0.0013(17) 0.0034(12) 0.0000(17)
CA_9 0.022(2) 0.073(3) 0.0202(18) 0.002(2) 0.0017(14) -0.001(2)
CB_9 0.030(3) 0.068(4) 0.030(2) 0.006(2) 0.0006(17) -0.001(2)
CG_9 0.038(3) 0.070(4) 0.038(3) -0.005(2) 0.009(2) 0.000(2)
CD1_9 0.039(4) 0.101(6) 0.050(3) -0.013(3) -0.003(3) -0.002(3)
CD2_9 0.064(5) 0.070(5) 0.069(5) -0.008(4) 0.022(4) -0.005(3)
C_9 0.020(2) 0.071(3) 0.0178(16) -0.0006(19) 0.0025(13) 0.0005(19)
O_9 0.0188(18) 0.092(3) 0.0322(16) 0.0111(18) 0.0020(12) -0.0015(16)
N_10 0.021(2) 0.075(3) 0.0267(17) 0.0077(19) 0.0073(13) 0.0011(18)
CA_10 0.022(2) 0.077(4) 0.025(2) 0.006(2) 0.0024(15) -0.001(2)
CB_10 0.036(3) 0.075(4) 0.036(3) 0.002(2) -0.0001(19) -0.003(2)
CG_10 0.041(4) 0.080(5) 0.058(4) 0.023(3) 0.003(3) -0.001(3)
OD1_10 0.096(5) 0.101(4) 0.062(3) 0.029(3) 0.035(3) 0.018(3)
OD2_10 0.095(5) 0.085(4) 0.068(4) 0.015(3) -0.014(3) -0.010(3)
C_10 0.021(2) 0.079(4) 0.0194(17) 0.005(2) 0.0031(14) 0.000(2)
O_10 0.0201(18) 0.094(3) 0.0263(15) 0.0002(17) 0.0038(11) -0.0011(16)
N_11 0.019(2) 0.092(4) 0.0260(18) -0.006(2) 0.0021(13) -0.0033(19)
CA_11 0.027(3) 0.088(4) 0.033(2) -0.001(3) 0.0045(18) -0.001(2)
CB_11 0.057(5) 0.089(6) 0.094(6) 0.006(5) 0.018(4) -0.010(4)
CG1_11 0.096(7) 0.106(7) 0.061(5) 0.012(5) 0.013(4) 0.010(5)
CG2_11 0.090(8) 0.134(10) 0.079(7) -0.002(6) -0.007(5) -0.018(6)
C_11 0.031(3) 0.091(5) 0.030(2) -0.008(3) 0.0060(18) -0.002(3)
O_11 0.027(2) 0.173(6) 0.035(2) -0.026(3) 0.0027(15) -0.004(3)
O_12 0.026(2) 0.109(4) 0.0316(17) -0.002(2) 0.0054(13) -0.001(2)
C_13 0.188(19) 0.36(3) 0.116(13) -0.106(18) 0.066(13) -0.15(2)
O_13 0.163(10) 0.162(9) 0.102(7) -0.047(6) 0.046(6) -0.039(7)
O_14 0.198(19) 0.139(13) 0.052(6) -0.024(7) -0.003(9) 0.006(12)
C_14 0.104(16) 0.22(3) 0.049(8) -0.042(12) -0.008(9) 0.017(15)
C_15 0.090(11) 0.20(2) 0.043(6) -0.050(10) 0.032(7) -0.052(12)
O_15 0.40(5) 0.35(4) 0.066(10) -0.043(18) -0.012(17) 0.14(4)
O_16 0.20(2) 0.26(3) 0.21(3) -0.11(2) -0.024(19) 0.04(2)
C_16 0.20(3) 0.16(3) 0.17(3) 0.01(2) 0.09(2) 0.02(2)
O1_17 0.091(7) 0.079(5) 0.077(5) 0.017(4) 0.027(5) 0.000(4)
O2_17 0.110(7) 0.068(5) 0.060(5) 0.003(4) 0.016(4) -0.006(4)
C1_17 0.053(6) 0.061(6) 0.069(6) 0.015(5) 0.002(4) 0.001(4)
C2_17 0.120(13) 0.081(9) 0.064(7) 0.003(6) -0.015(8) 0.000(8)
F1_17 0.28(2) 0.166(12) 0.146(12) 0.009(9) 0.143(15) 0.041(13)
F2_17 0.229(18) 0.126(11) 0.224(18) -0.073(11) 0.011(14) 0.049(11)
F3_17 0.127(12) 0.51(4) 0.112(10) -0.143(18) -0.041(9) 0.059(17)
O1_18 0.36(3) 0.180(13) 0.143(12) -0.005(10) 0.067(14) 0.046(15)

loop_
_atom_type_symbol
_atom_type_description
_atom_type_scat_dispersion_real
_atom_type_scat_dispersion_imag
_atom_type_scat_source
C C 0.003 0.0016 'International Tables Vol C Tables 4.2.6.8 and 6.1.1.4'
H H 0 0 'International Tables Vol C Tables 4.2.6.8 and 6.1.1.4'
N N 0.0059 0.0032 'International Tables Vol C Tables 4.2.6.8 and 6.1.1.4'
O O 0.0105 0.0059 'International Tables Vol C Tables 4.2.6.8 and 6.1.1.4'
F F 0.017 0.01 'International Tables Vol C Tables 4.2.6.8 and 6.1.1.4'

loop_
_geom_angle_atom_site_label_1
_geom_angle_atom_site_label_2
_geom_angle_atom_site_label_3
_geom_angle
CA_1 N_1 H0A_1 109.5
CA_1 N_1 H0B_1 109.5
H0A_1 N_1 H0B_1 109.5
CA_1 N_1 H0C_1 109.5
H0A_1 N_1 H0C_1 109.5
H0B_1 N_1 H0C_1 109.5
N_1 CA_1 C_1 106.7(5)
N_1 CA_1 CB_1 108.7(5)
C_1 CA_1 CB_1 109.9(5)
N_1 CA_1 HA_1 110.5
C_1 CA_1 HA_1 110.5
CB_1 CA_1 HA_1 110.5
CG_1 CB_1 CA_1 114.7(5)
CG_1 CB_1 HB1_1 108.6
CA_1 CB_1 HB1_1 108.6
CG_1 CB_1 HB2_1 108.6
CA_1 CB_1 HB2_1 108.6
HB1_1 CB_1 HB2_1 107.6
CD2_1 CG_1 CD1_1 119.2(8)
CD2_1 CG_1 CB_1 121.3(7)
CD1_1 CG_1 CB_1 119.5(6)
CE1_1 CD1_1 CG_1 120.0(9)
CE1_1 CD1_1 HD1_1 120
CG_1 CD1_1 HD1_1 120
CG_1 CD2_1 CE2_1 118.7(9)
CG_1 CD2_1 HD2_1 120.6
CE2_1 CD2_1 HD2_1 120.6
CZ_1 CE1_1 CD1_1 121.0(11)
CZ_1 CE1_1 HE1_1 119.5
CD1_1 CE1_1 HE1_1 119.5
CZ_1 CE2_1 CD2_1 119.9(9)
CZ_1 CE2_1 HE2_1 120.1
CD2_1 CE2_1 HE2_1 120.1
CE1_1 CZ_1 CE2_1 121.1(11)
CE1_1 CZ_1 HZ_1 119.4
CE2_1 CZ_1 HZ_1 119.4
O_1 C_1 N_2 124.4(4)
O_1 C_1 CA_1 120.3(4)
N_2 C_1 CA_1 115.3(4)
C_1 N_2 CA_2 122.2(4)
C_1 N_2 H0_2 118.9
CA_2 N_2 H0_2 118.9
N_2 CA_2 C_2 108.1(4)
N_2 CA_2 CB_2 109.3(4)
C_2 CA_2 CB_2 111.0(4)
N_2 CA_2 HA_2 109.5
C_2 CA_2 HA_2 109.5
CB_2 CA_2 HA_2 109.5
CG_2 CB_2 CA_2 115.2(4)
CG_2 CB_2 HB1_2 108.5
CA_2 CB_2 HB1_2 108.5
CG_2 CB_2 HB2_2 108.5
CA_2 CB_2 HB2_2 108.5
HB1_2 CB_2 HB2_2 107.5
CD2_2 CG_2 CD1_2 118.6(5)
CD2_2 CG_2 CB_2 121.0(5)
CD1_2 CG_2 CB_2 120.4(5)
CE1_2 CD1_2 CG_2 119.5(6)
CE1_2 CD1_2 HD1_2 120.2
CG_2 CD1_2 HD1_2 120.2
CG_2 CD2_2 CE2_2 121.1(6)
CG_2 CD2_2 HD2_2 119.4
CE2_2 CD2_2 HD2_2 119.4
CZ_2 CE1_2 CD1_2 121.3(6)
CZ_2 CE1_2 HE1_2 119.3
CD1_2 CE1_2 HE1_2 119.3
CZ_2 CE2_2 CD2_2 120.8(6)
CZ_2 CE2_2 HE2_2 119.6
CD2_2 CE2_2 HE2_2 119.6
CE1_2 CZ_2 CE2_2 118.6(6)
CE1_2 CZ_2 HZ_2 120.7
CE2_2 CZ_2 HZ_2 120.7
O_2 C_2 N_3 123.7(5)
O_2 C_2 CA_2 120.4(4)
N_3 C_2 CA_2 115.9(4)
C_2 N_3 CA_3 123.1(4)
C_2 N_3 H0_3 118.5
CA_3 N_3 H0_3 118.5
N_3 CA_3 CB_3 109.9(4)
N_3 CA_3 C_3 105.3(4)
CB_3 CA_3 C_3 111.0(4)
N_3 CA_3 HA_3 110.2
CB_3 CA_3 HA_3 110.2
C_3 CA_3 HA_3 110.2
CA_3 CB_3 CG_3 117.9(5)
CA_3 CB_3 HB1_3 107.8
CG_3 CB_3 HB1_3 107.8
CA_3 CB_3 HB2_3 107.8
CG_3 CB_3 HB2_3 107.8
HB1_3 CB_3 HB2_3 107.2
CD1_3 CG_3 CB_3 112.7(5)
CD1_3 CG_3 CD2_3 111.7(6)
CB_3 CG_3 CD2_3 108.9(5)
CD1_3 CG_3 HG_3 107.8
CB_3 CG_3 HG_3 107.8
CD2_3 CG_3 HG_3 107.8
CG_3 CD1_3 HD1A_3 109.5
CG_3 CD1_3 HD1B_3 109.5
HD1A_3 CD1_3 HD1B_3 109.5
CG_3 CD1_3 HD1C_3 109.5
HD1A_3 CD1_3 HD1C_3 109.5
HD1B_3 CD1_3 HD1C_3 109.5
CG_3 CD2_3 HD2A_3 109.5
CG_3 CD2_3 HD2B_3 109.5
HD2A_3 CD2_3 HD2B_3 109.5
CG_3 CD2_3 HD2C_3 109.5
HD2A_3 CD2_3 HD2C_3 109.5
HD2B_3 CD2_3 HD2C_3 109.5
O_3 C_3 N_4 121.8(4)
O_3 C_3 CA_3 121.1(4)
N_4 C_3 CA_3 117.0(4)
C_3 N_4 CA_4 122.5(4)
C_3 N_4 H0_4 118.7
CA_4 N_4 H0_4 118.7
N_4 CA_4 CB_4 109.2(5)
N_4 CA_4 C_4 106.4(5)
CB_4 CA_4 C_4 111.3(6)
N_4 CA_4 HA_4 110
CB_4 CA_4 HA_4 110
C_4 CA_4 HA_4 110
CA_4 CB_4 CG_4 114.9(8)
CA_4 CB_4 HB1_4 108.5
CG_4 CB_4 HB1_4 108.5
CA_4 CB_4 HB2_4 108.5
CG_4 CB_4 HB2_4 108.5
HB1_4 CB_4 HB2_4 107.5
OD1_4 CG_4 OD2_4 130.3(14)
OD1_4 CG_4 CB_4 114.1(17)
OD2_4 CG_4 CB_4 115.6(13)
O_4 C_4 N_5 123.8(6)
O_4 C_4 CA_4 120.4(5)
N_5 C_4 CA_4 115.8(5)
C_4 N_5 CA_5 121.2(5)
C_4 N_5 H0_5 119.4
CA_5 N_5 H0_5 119.4
N_5 CA_5 CB_5 113.2(6)
N_5 CA_5 C_5 110.5(5)
CB_5 CA_5 C_5 110.0(6)
N_5 CA_5 HA_5 107.6
CB_5 CA_5 HA_5 107.6
C_5 CA_5 HA_5 107.6
CG2_5 CB_5 CA_5 114.0(9)
CG2_5 CB_5 CG1_5 111.1(12)
CA_5 CB_5 CG1_5 106.5(9)
CG2_5 CB_5 CG3_5 97.2(15)
CA_5 CB_5 CG3_5 125.3(13)
CG1_5 CB_5 CG3_5 102.0(16)
CB_5 CG1_5 HG1A_5 109.5
CB_5 CG1_5 HG1B_5 109.5
HG1A_5 CG1_5 HG1B_5 109.5
CB_5 CG1_5 HG1C_5 109.5
HG1A_5 CG1_5 HG1C_5 109.5
HG1B_5 CG1_5 HG1C_5 109.5
CB_5 CG2_5 HG2A_5 109.5
CB_5 CG2_5 HG2B_5 109.5
HG2A_5 CG2_5 HG2B_5 109.5
CB_5 CG2_5 HG2C_5 109.5
HG2A_5 CG2_5 HG2C_5 109.5
HG2B_5 CG2_5 HG2C_5 109.5
O_5 C_5 O_6 121.4(5)
O_5 C_5 CA_5 121.8(5)
O_6 C_5 CA_5 116.7(5)
CA_7 N_7 H0A_7 109.5
CA_7 N_7 H0B_7 109.5
H0A_7 N_7 H0B_7 109.5
CA_7 N_7 H0C_7 109.5
H0A_7 N_7 H0C_7 109.5
H0B_7 N_7 H0C_7 109.5
N_7 CA_7 C_7 106.6(5)
N_7 CA_7 CB_7 107.2(5)
C_7 CA_7 CB_7 109.9(5)
N_7 CA_7 HA_7 111
C_7 CA_7 HA_7 111
CB_7 CA_7 HA_7 111
CG_7 CB_7 CA_7 113.7(6)
CG_7 CB_7 HB1_7 108.8
CA_7 CB_7 HB1_7 108.8
CG_7 CB_7 HB2_7 108.8
CA_7 CB_7 HB2_7 108.8
HB1_7 CB_7 HB2_7 107.7
CD1_7 CG_7 CD2_7 118.4(11)
CD1_7 CG_7 CB_7 121.8(9)
CD2_7 CG_7 CB_7 119.6(10)
CG_7 CD1_7 CE1_7 118.7(13)
CG_7 CD1_7 HD1_7 120.6
CE1_7 CD1_7 HD1_7 120.6
CE2_7 CD2_7 CG_7 126.6(18)
CE2_7 CD2_7 HD2_7 116.7
CG_7 CD2_7 HD2_7 116.7
CZ_7 CE1_7 CD1_7 119.7(15)
CZ_7 CE1_7 HE1_7 120.2
CD1_7 CE1_7 HE1_7 120.2
CD2_7 CE2_7 CZ_7 111.6(18)
CD2_7 CE2_7 HE2_7 124.2
CZ_7 CE2_7 HE2_7 124.2
CE1_7 CZ_7 CE2_7 123.9(15)
CE1_7 CZ_7 HZ_7 118
CE2_7 CZ_7 HZ_7 118
O_7 C_7 N_8 124.0(4)
O_7 C_7 CA_7 118.1(4)
N_8 C_7 CA_7 117.9(4)
C_7 N_8 CA_8 118.4(4)
C_7 N_8 H0_8 120.8
CA_8 N_8 H0_8 120.8
N_8 CA_8 C_8 110.9(4)
N_8 CA_8 CB_8 112.2(5)
C_8 CA_8 CB_8 111.2(4)
N_8 CA_8 HA_8 107.5
C_8 CA_8 HA_8 107.5
CB_8 CA_8 HA_8 107.5
CG_8 CB_8 CA_8 114.7(5)
CG_8 CB_8 HB1_8 108.6
CA_8 CB_8 HB1_8 108.6
CG_8 CB_8 HB2_8 108.6
CA_8 CB_8 HB2_8 108.6
HB1_8 CB_8 HB2_8 107.6
CD2_8 CG_8 CD1_8 118.1(7)
CD2_8 CG_8 CB_8 121.1(6)
CD1_8 CG_8 CB_8 120.9(6)
CG_8 CD1_8 CE1_8 122.8(8)
CG_8 CD1_8 HD1_8 118.6
CE1_8 CD1_8 HD1_8 118.6
CG_8 CD2_8 CE2_8 120.8(8)
CG_8 CD2_8 HD2_8 119.6
CE2_8 CD2_8 HD2_8 119.6
CD1_8 CE1_8 CZ_8 117.7(8)
CD1_8 CE1_8 HE1_8 121.2
CZ_8 CE1_8 HE1_8 121.2
CZ_8 CE2_8 CD2_8 120.3(9)
CZ_8 CE2_8 HE2_8 119.8
CD2_8 CE2_8 HE2_8 119.8
CE2_8 CZ_8 CE1_8 120.3(8)
CE2_8 CZ_8 HZ_8 119.9
CE1_8 CZ_8 HZ_8 119.9
O_8 C_8 N_9 125.5(4)
O_8 C_8 CA_8 123.1(4)
N_9 C_8 CA_8 111.3(4)
C_8 N_9 CA_9 124.5(4)
C_8 N_9 H0_9 117.8
CA_9 N_9 H0_9 117.8
N_9 CA_9 CB_9 109.4(4)
N_9 CA_9 C_9 106.2(4)
CB_9 CA_9 C_9 109.7(4)
N_9 CA_9 HA_9 110.5
CB_9 CA_9 HA_9 110.5
C_9 CA_9 HA_9 110.5
CA_9 CB_9 CG_9 114.6(5)
CA_9 CB_9 HB1_9 108.6
CG_9 CB_9 HB1_9 108.6
CA_9 CB_9 HB2_9 108.6
CG_9 CB_9 HB2_9 108.6
HB1_9 CB_9 HB2_9 107.6
CD1_9 CG_9 CB_9 113.4(5)
CD1_9 CG_9 CD2_9 111.8(6)
CB_9 CG_9 CD2_9 108.4(6)
CD1_9 CG_9 HG_9 107.7
CB_9 CG_9 HG_9 107.7
CD2_9 CG_9 HG_9 107.7
CG_9 CD1_9 HD1A_9 109.5
CG_9 CD1_9 HD1B_9 109.5
HD1A_9 CD1_9 HD1B_9 109.5
CG_9 CD1_9 HD1C_9 109.5
HD1A_9 CD1_9 HD1C_9 109.5
HD1B_9 CD1_9 HD1C_9 109.5
CG_9 CD2_9 HD2A_9 109.5
CG_9 CD2_9 HD2B_9 109.5
HD2A_9 CD2_9 HD2B_9 109.5
CG_9 CD2_9 HD2C_9 109.5
HD2A_9 CD2_9 HD2C_9 109.5
HD2B_9 CD2_9 HD2C_9 109.5
O_9 C_9 N_10 123.1(5)
O_9 C_9 CA_9 120.8(4)
N_10 C_9 CA_9 116.1(4)
C_9 N_10 CA_10 123.1(4)
C_9 N_10 H0_10 118.5
CA_10 N_10 H0_10 118.5
N_10 CA_10 CB_10 108.3(4)
N_10 CA_10 C_10 105.1(5)
CB_10 CA_10 C_10 112.0(4)
N_10 CA_10 HA_10 110.5
CB_10 CA_10 HA_10 110.5
C_10 CA_10 HA_10 110.5
CG_10 CB_10 CA_10 114.5(6)
CG_10 CB_10 HB1_10 108.6
CA_10 CB_10 HB1_10 108.6
CG_10 CB_10 HB2_10 108.6
CA_10 CB_10 HB2_10 108.6
HB1_10 CB_10 HB2_10 107.6
OD1_10 CG_10 OD2_10 124.6(7)
OD1_10 CG_10 CB_10 123.4(8)
OD2_10 CG_10 CB_10 112.0(7)
O_10 C_10 N_11 124.3(5)
O_10 C_10 CA_10 120.1(4)
N_11 C_10 CA_10 115.3(4)
C_10 N_11 CA_11 119.1(4)
C_10 N_11 H0_11 120.4
CA_11 N_11 H0_11 120.4
N_11 CA_11 C_11 111.3(5)
N_11 CA_11 CB_11 108.6(6)
C_11 CA_11 CB_11 111.2(6)
N_11 CA_11 HA_11 108.6
C_11 CA_11 HA_11 108.6
CB_11 CA_11 HA_11 108.6
CG2_11 CB_11 CG1_11 112.6(10)
CG2_11 CB_11 CA_11 116.0(9)
CG1_11 CB_11 CA_11 114.2(7)
CG2_11 CB_11 HB_11 104.1
CG1_11 CB_11 HB_11 104.1
CA_11 CB_11 HB_11 104.1
CB_11 CG1_11 HG1A_11 109.5
CB_11 CG1_11 HG1B_11 109.5
HG1A_11 CG1_11 HG1B_11 109.5
CB_11 CG1_11 HG1C_11 109.5
HG1A_11 CG1_11 HG1C_11 109.5
HG1B_11 CG1_11 HG1C_11 109.5
CB_11 CG2_11 HG2A_11 109.5
CB_11 CG2_11 HG2B_11 109.5
HG2A_11 CG2_11 HG2B_11 109.5
CB_11 CG2_11 HG2C_11 109.5
HG2A_11 CG2_11 HG2C_11 109.5
HG2B_11 CG2_11 HG2C_11 109.5
O_12 C_11 O_11 121.7(5)
O_12 C_11 CA_11 121.6(5)
O_11 C_11 CA_11 116.7(5)
O_13 C_13 H0A_13 109.5
O_13 C_13 H0B_13 109.5
H0A_13 C_13 H0B_13 109.5
O_13 C_13 H0C_13 109.5
H0A_13 C_13 H0C_13 109.5
H0B_13 C_13 H0C_13 109.5
O_14 C_14 H0A_14 109.5
O_14 C_14 H0B_14 109.5
H0A_14 C_14 H0B_14 109.5
O_14 C_14 H0C_14 109.5
H0A_14 C_14 H0C_14 109.5
H0B_14 C_14 H0C_14 109.5
O_15 C_15 H0A_15 109.5
O_15 C_15 H0B_15 109.5
H0A_15 C_15 H0B_15 109.5
O_15 C_15 H0C_15 109.5
H0A_15 C_15 H0C_15 109.5
H0B_15 C_15 H0C_15 109.5
O_16 C_16 H0A_16 109.5
O_16 C_16 H0B_16 109.5
H0A_16 C_16 H0B_16 109.5
O_16 C_16 H0C_16 109.5
H0A_16 C_16 H0C_16 109.5
H0B_16 C_16 H0C_16 109.5
O2_17 C1_17 O1_17 127.4(12)
O2_17 C1_17 C2_17 117.2(11)
O1_17 C1_17 C2_17 115.4(11)
F3_17 C2_17 F2_17 112.7(19)
F3_17 C2_17 F1_17 93.6(19)
F2_17 C2_17 F1_17 97.4(19)
F3_17 C2_17 C1_17 114.7(16)
F2_17 C2_17 C1_17 119.5(15)
F1_17 C2_17 C1_17 114.6(14)

loop_
_geom_bond_atom_site_label_1
_geom_bond_atom_site_label_2
_geom_bond_distance
N_1 CA_1 1.474(9)
N_1 H0A_1 0.91
N_1 H0B_1 0.91
N_1 H0C_1 0.91
CA_1 C_1 1.528(6)
CA_1 CB_1 1.530(9)
CA_1 HA_1 1
CB_1 CG_1 1.524(11)
CB_1 HB1_1 0.99
CB_1 HB2_1 0.99
CG_1 CD2_1 1.389(11)
CG_1 CD1_1 1.393(11)
CD1_1 CE1_1 1.389(14)
CD1_1 HD1_1 0.95
CD2_1 CE2_1 1.438(15)
CD2_1 HD2_1 0.95
CE1_1 CZ_1 1.348(17)
CE1_1 HE1_1 0.95
CE2_1 CZ_1 1.351(16)
CE2_1 HE2_1 0.95
CZ_1 HZ_1 0.95
C_1 O_1 1.223(6)
C_1 N_2 1.337(6)
N_2 CA_2 1.460(6)
N_2 H0_2 0.88
CA_2 C_2 1.523(7)
CA_2 CB_2 1.535(9)
CA_2 HA_2 1
CB_2 CG_2 1.513(8)
CB_2 HB1_2 0.99
CB_2 HB2_2 0.99
CG_2 CD2_2 1.364(8)
CG_2 CD1_2 1.404(8)
CD1_2 CE1_2 1.403(9)
CD1_2 HD1_2 0.95
CD2_2 CE2_2 1.400(9)
CD2_2 HD2_2 0.95
CE1_2 CZ_2 1.373(10)
CE1_2 HE1_2 0.95
CE2_2 CZ_2 1.375(10)
CE2_2 HE2_2 0.95
CZ_2 HZ_2 0.95
C_2 O_2 1.236(6)
C_2 N_3 1.330(6)
N_3 CA_3 1.463(6)
N_3 H0_3 0.88
CA_3 CB_3 1.522(9)
CA_3 C_3 1.522(6)
CA_3 HA_3 1
CB_3 CG_3 1.526(8)
CB_3 HB1_3 0.99
CB_3 HB2_3 0.99
CG_3 CD1_3 1.522(9)
CG_3 CD2_3 1.532(10)
CG_3 HG_3 1
CD1_3 HD1A_3 0.98
CD1_3 HD1B_3 0.98
CD1_3 HD1C_3 0.98
CD2_3 HD2A_3 0.98
CD2_3 HD2B_3 0.98
CD2_3 HD2C_3 0.98
C_3 O_3 1.223(6)
C_3 N_4 1.359(6)
N_4 CA_4 1.463(7)
N_4 H0_4 0.88
CA_4 CB_4 1.498(12)
CA_4 C_4 1.530(8)
CA_4 HA_4 1
CB_4 CG_4 1.549(15)
CB_4 HB1_4 0.99
CB_4 HB2_4 0.99
CG_4 OD1_4 1.26(2)
CG_4 OD2_4 1.26(2)
C_4 O_4 1.224(7)
C_4 N_5 1.355(7)
N_5 CA_5 1.438(8)
N_5 H0_5 0.88
CA_5 CB_5 1.521(15)
CA_5 C_5 1.543(7)
CA_5 HA_5 1
CB_5 CG2_5 1.452(19)
CB_5 CG1_5 1.534(14)
CB_5 CG3_5 1.55(3)
CG1_5 HG1A_5 0.98
CG1_5 HG1B_5 0.98
CG1_5 HG1C_5 0.98
CG2_5 HG2A_5 0.98
CG2_5 HG2B_5 0.98
CG2_5 HG2C_5 0.98
C_5 O_5 1.227(7)
C_5 O_6 1.283(6)
N_7 CA_7 1.495(9)
N_7 H0A_7 0.91
N_7 H0B_7 0.91
N_7 H0C_7 0.91
CA_7 C_7 1.520(7)
CA_7 CB_7 1.546(9)
CA_7 HA_7 1
CB_7 CG_7 1.488(13)
CB_7 HB1_7 0.99
CB_7 HB2_7 0.99
CG_7 CD1_7 1.385(13)
CG_7 CD2_7 1.459(17)
CD1_7 CE1_7 1.397(18)
CD1_7 HD1_7 0.95
CD2_7 CE2_7 1.32(2)
CD2_7 HD2_7 0.95
CE1_7 CZ_7 1.38(3)
CE1_7 HE1_7 0.95
CE2_7 CZ_7 1.50(3)
CE2_7 HE2_7 0.95
CZ_7 HZ_7 0.95
C_7 O_7 1.226(7)
C_7 N_8 1.339(6)
N_8 CA_8 1.456(5)
N_8 H0_8 0.88
CA_8 C_8 1.524(6)
CA_8 CB_8 1.533(9)
CA_8 HA_8 1
CB_8 CG_8 1.521(10)
CB_8 HB1_8 0.99
CB_8 HB2_8 0.99
CG_8 CD2_8 1.368(10)
CG_8 CD1_8 1.373(9)
CD1_8 CE1_8 1.389(11)
CD1_8 HD1_8 0.95
CD2_8 CE2_8 1.415(13)
CD2_8 HD2_8 0.95
CE1_8 CZ_8 1.417(14)
CE1_8 HE1_8 0.95
CE2_8 CZ_8 1.339(14)
CE2_8 HE2_8 0.95
CZ_8 HZ_8 0.95
C_8 O_8 1.221(6)
C_8 N_9 1.334(6)
N_9 CA_9 1.466(6)
N_9 H0_9 0.88
CA_9 CB_9 1.528(9)
CA_9 C_9 1.532(7)
CA_9 HA_9 1
CB_9 CG_9 1.532(8)
CB_9 HB1_9 0.99
CB_9 HB2_9 0.99
CG_9 CD1_9 1.520(9)
CG_9 CD2_9 1.534(11)
CG_9 HG_9 1
CD1_9 HD1A_9 0.98
CD1_9 HD1B_9 0.98
CD1_9 HD1C_9 0.98
CD2_9 HD2A_9 0.98
CD2_9 HD2B_9 0.98
CD2_9 HD2C_9 0.98
C_9 O_9 1.236(6)
C_9 N_10 1.330(6)
N_10 CA_10 1.457(6)
N_10 H0_10 0.88
CA_10 CB_10 1.529(10)
CA_10 C_10 1.547(7)
CA_10 HA_10 1
CB_10 CG_10 1.489(9)
CB_10 HB1_10 0.99
CB_10 HB2_10 0.99
CG_10 OD1_10 1.177(10)
CG_10 OD2_10 1.317(11)
C_10 O_10 1.222(6)
C_10 N_11 1.336(7)
N_11 CA_11 1.468(8)
N_11 H0_11 0.88
CA_11 C_11 1.526(7)
CA_11 CB_11 1.540(13)
CA_11 HA_11 1
CB_11 CG2_11 1.424(15)
CB_11 CG1_11 1.511(14)
CB_11 HB_11 1
CG1_11 HG1A_11 0.98
CG1_11 HG1B_11 0.98
CG1_11 HG1C_11 0.98
CG2_11 HG2A_11 0.98
CG2_11 HG2B_11 0.98
CG2_11 HG2C_11 0.98
C_11 O_12 1.227(7)
C_11 O_11 1.267(7)
C_13 O_13 1.408(19)
C_13 H0A_13 0.98
C_13 H0B_13 0.98
C_13 H0C_13 0.98
O_14 C_14 1.44(3)
C_14 H0A_14 0.98
C_14 H0B_14 0.98
C_14 H0C_14 0.98
C_15 O_15 1.61(4)
C_15 H0A_15 0.98
C_15 H0B_15 0.98
C_15 H0C_15 0.98
O_16 C_16 1.34(4)
C_16 H0A_16 0.98
C_16 H0B_16 0.98
C_16 H0C_16 0.98
O1_17 C1_17 1.240(14)
O2_17 C1_17 1.219(14)
C1_17 C2_17 1.48(2)
C2_17 F3_17 1.245(18)
C2_17 F2_17 1.27(2)
C2_17 F1_17 1.29(2)
